data_4134788
loop_
_publ_author_name
'Sengupta, Debabrata'
'Sandoval-Pauker, Christian'
'Schueller, Emily C.'
'Encerrado-Manriquez, Angela M'
'Metta-Magana, Alejandro J'
'Lee, Wen-Yee'
'Seshadri, Ram'
'Pint\'er, Bal\'azs'
'Fortier, Skye'

_publ_section_title
;
 Isolation of a Bimetallic Cobalt(III) Nitride and Examination of Its
 Hydrogen Atom Abstraction Chemistry and Reactivity Towards H2.
;
_journal_name_full 'Journal of the American Chemical Society'
_journal_paper_doi 10.1021/jacs.0c00291
_journal_year 2020
_chemical_formula_moiety 'C84 H130 Co2 N13 Na O4, C6'
_chemical_formula_sum 'C90 H130 Co2 N13 Na O4'
_chemical_formula_weight 1598.91
_space_group_crystal_system triclinic
_space_group_IT_number 2
_space_group_name_Hall '-P 1'
_space_group_name_H-M_alt 'P -1'
_atom_sites_solution_hydrogens geom
_atom_sites_solution_primary dual
_audit_creation_date 2019-10-09
_audit_creation_method
;
Olex2 1.3
(compiled 2019.09.11 svn.r3662 for OlexSys, GUI svn.r5938)
;
_cell_angle_alpha 70.454(4)
_cell_angle_beta 72.443(3)
_cell_angle_gamma 70.308(4)
_cell_formula_units_Z 1
_cell_length_a 12.4567(9)
_cell_length_b 12.6505(10)
_cell_length_c 16.5318(12)
_cell_measurement_reflns_used 9943
_cell_measurement_temperature 100(2)
_cell_measurement_theta_max 28.976
_cell_measurement_theta_min 2.68
_cell_volume 2258.4(3)
_computing_cell_refinement 'SAINT V8.38A (?, 2016)'
_computing_data_reduction 'SAINT V8.38A (?, 2016)'
_computing_molecular_graphics 'Olex2 1.3 (Dolomanov et al., 2009)'
_computing_publication_material 'Olex2 1.3 (Dolomanov et al., 2009)'
_computing_structure_refinement 'XL n/a (Sheldrick, 2008)'
_computing_structure_solution 'SHELXT 2014/5 (Sheldrick, 2014)'
_diffrn_ambient_temperature 100.01
_diffrn_detector 'Bruker APEX2 area detector'
_diffrn_detector_area_resol_mean 7.9
_diffrn_detector_type 'CCD area detector'
_diffrn_measured_fraction_theta_full 1.000
_diffrn_measured_fraction_theta_max 0.980
_diffrn_measurement_device 'three-circle diffractometer'
_diffrn_measurement_device_type 'Bruker SMART APEX2 area detector'
_diffrn_measurement_method '\w and \f scans'
_diffrn_radiation_monochromator 'mirror optics'
_diffrn_radiation_probe x-ray
_diffrn_radiation_type MoK\a
_diffrn_radiation_wavelength 0.71073
_diffrn_reflns_av_R_equivalents 0.1183
_diffrn_reflns_av_unetI/netI 0.0689
_diffrn_reflns_Laue_measured_fraction_full 1.000
_diffrn_reflns_Laue_measured_fraction_max 0.980
_diffrn_reflns_limit_h_max 16
_diffrn_reflns_limit_h_min -16
_diffrn_reflns_limit_k_max 17
_diffrn_reflns_limit_k_min -17
_diffrn_reflns_limit_l_max 22
_diffrn_reflns_limit_l_min -22
_diffrn_reflns_number 85809
_diffrn_reflns_point_group_measured_fraction_full 1.000
_diffrn_reflns_point_group_measured_fraction_max 0.980
_diffrn_reflns_theta_full 25.242
_diffrn_reflns_theta_max 28.976
_diffrn_reflns_theta_min 1.922
_diffrn_source 'microfocus sealed X-ray tube'
_diffrn_source_type 'Incoatec I\ms'
_diffrn_standards_number 0
_exptl_absorpt_coefficient_mu 0.427
_exptl_absorpt_correction_T_max 0.7458
_exptl_absorpt_correction_T_min 0.5314
_exptl_absorpt_correction_type multi-scan
_exptl_crystal_colour 'dark brown'
_exptl_crystal_colour_modifier dark
_exptl_crystal_colour_primary brown
_exptl_crystal_density_diffrn 1.176
_exptl_crystal_description plate
_exptl_crystal_F_000 858
_exptl_crystal_size_max 0.28
_exptl_crystal_size_mid 0.21
_exptl_crystal_size_min 0.17
_refine_diff_density_max 1.458
_refine_diff_density_min -0.968
_refine_diff_density_rms 0.113
_refine_ls_extinction_method none
_refine_ls_goodness_of_fit_ref 1.042
_refine_ls_hydrogen_treatment constr
_refine_ls_matrix_type full
_refine_ls_number_parameters 493
_refine_ls_number_reflns 11738
_refine_ls_number_restraints 0
_refine_ls_restrained_S_all 1.042
_refine_ls_R_factor_all 0.0820
_refine_ls_R_factor_gt 0.0635
_refine_ls_shift/su_max 0.001
_refine_ls_shift/su_mean 0.000
_refine_ls_structure_factor_coef Fsqd
_refine_ls_weighting_details 'w=1/[\s^2^(Fo^2^)+(0.0632P)^2^+3.2781P] where P=(Fo^2^+2Fc^2^)/3'
_refine_ls_weighting_scheme calc
_refine_ls_wR_factor_gt 0.1469
_refine_ls_wR_factor_ref 0.1585
_reflns_Friedel_coverage 0.000
_reflns_number_gt 9441
_reflns_number_total 11738
_reflns_threshold_expression 'I > 2\s(I)'
_cod_data_source_file ja0c00291_si_002.cif
_cod_data_source_block 1
_cod_database_code 4134788
_shelx_shelxl_version_number 2017/1
_shelx_space_group_comment
;
The symmetry employed for this shelxl refinement is uniquely defined
by the following loop, which should always be used as a source of
symmetry information in preference to the above space-group names.
They are only intended as comments.
;
_olex2_refinement_description
;
1. Fixed Uiso
 At 1.2 times of:
  All C(H) groups, All C(H,H) groups
 At 1.5 times of:
  All C(H,H,H) groups
2.a Ternary CH refined with riding coordinates:
 C23(H23), C7(H7), C20(H20), C10(H10)
2.b Secondary CH2 refined with riding coordinates:
 C37(H37A,H37B), C42(H42A,H42B), C38(H38A,H38B), C39(H39A,H39B), C41(H41A,H41B)
2.c Aromatic/amide H refined with riding coordinates:
 C5(H5), C4(H4), C3(H3), C18(H18), C16(H16), C17(H17), C40(H40), C35(H35),
 C36(H36)
2.d Idealised Me refined as rotating group:
 C34(H34A,H34B,H34C), C9(H9A,H9B,H9C), C28(H28A,H28B,H28C), C8(H8A,H8B,H8C),
 C24(H24A,H24B,H24C), C21(H21A,H21B,H21C), C25(H25A,H25B,H25C), C22(H22A,H22B,
 H22C), C11(H11A,H11B,H11C), C30(H30A,H30B,H30C), C33(H33A,H33B,H33C), C32(H32A,
 H32B,H32C), C12(H12A,H12B,H12C), C29(H29A,H29B,H29C)
;
_olex2_submission_special_instructions 'No special instructions were received'

loop_
_space_group_symop_operation_xyz
'x, y, z'
'-x, -y, -z'

loop_
_atom_site_label
_atom_site_type_symbol
_atom_site_fract_x
_atom_site_fract_y
_atom_site_fract_z
_atom_site_U_iso_or_equiv
_atom_site_adp_type
_atom_site_occupancy
_atom_site_site_symmetry_order
_atom_site_calc_flag
_atom_site_refinement_flags_posn
_atom_site_refinement_flags_adp
_atom_site_refinement_flags_occupancy
_atom_site_disorder_assembly
_atom_site_disorder_group
Co1 Co 0.89712(3) 0.53646(3) 0.58596(2) 0.01193(9) Uani 1 1 d . . . . .
N2 N 0.86066(16) 0.40400(16) 0.69231(12) 0.0140(4) Uani 1 1 d . . . . .
N3 N 0.94788(17) 0.35906(17) 0.81508(12) 0.0159(4) Uani 1 1 d . . . . .
N5 N 0.75748(18) 0.66339(18) 0.57589(13) 0.0201(4) Uani 1 1 d . . . . .
N1 N 0.95541(16) 0.52374(16) 0.69151(11) 0.0125(3) Uani 1 1 d . . . . .
N4 N 1.000000 0.500000 0.500000 0.0149(5) Uani 1 2 d S . P . .
O1 O 0.38218(19) 0.8833(2) 0.50210(16) 0.0407(6) Uani 1 1 d . . . . .
N6 N 0.71369(17) 0.74607(19) 0.52667(14) 0.0207(4) Uani 1 1 d . . . . .
O2 O 0.4793(2) 0.92642(19) 0.65503(14) 0.0431(6) Uani 1 1 d . . . . .
C6 C 1.1387(2) 0.5163(2) 0.72262(15) 0.0178(4) Uani 1 1 d . . . . .
C1 C 1.0207(2) 0.57180(19) 0.71972(13) 0.0144(4) Uani 1 1 d . . . . .
C26 C 0.9062(2) 0.3429(2) 0.89723(15) 0.0180(4) Uani 1 1 d . . . . .
C13 C 0.91673(18) 0.42990(19) 0.73754(13) 0.0130(4) Uani 1 1 d . . . . .
C19 C 0.6859(2) 0.3334(2) 0.74436(16) 0.0202(5) Uani 1 1 d . . . . .
N7 N 0.6665(2) 0.8295(2) 0.48043(16) 0.0311(5) Uani 1 1 d . . . . .
C2 C 0.9690(2) 0.6819(2) 0.73689(14) 0.0169(4) Uani 1 1 d . . . . .
C14 C 0.8085(2) 0.3101(2) 0.72522(14) 0.0160(4) Uani 1 1 d . . . . .
C15 C 0.8785(2) 0.1951(2) 0.73242(15) 0.0195(5) Uani 1 1 d . . . . .
C23 C 0.6084(2) 0.4559(2) 0.72448(16) 0.0204(5) Uani 1 1 d . . . . .
H23 H 0.655622 0.510231 0.716588 0.024 Uiso 1 1 calc R U . . .
C5 C 1.2017(2) 0.5700(2) 0.74546(16) 0.0222(5) Uani 1 1 d . . . . .
H5 H 1.281158 0.532549 0.747989 0.027 Uiso 1 1 calc R U . . .
C4 C 1.1512(2) 0.6766(2) 0.76458(16) 0.0231(5) Uani 1 1 d . . . . .
H4 H 1.195428 0.711704 0.780604 0.028 Uiso 1 1 calc R U . . .
C27 C 0.9922(2) 0.2499(2) 0.95381(16) 0.0248(5) Uani 1 1 d . . . . .
C34 C 0.7339(2) 0.5159(2) 0.87031(16) 0.0232(5) Uani 1 1 d . . . . .
H34A H 0.658691 0.559630 0.898481 0.035 Uiso 1 1 calc R U . . .
H34B H 0.722454 0.490238 0.824469 0.035 Uiso 1 1 calc R U . . .
H34C H 0.787606 0.565748 0.843956 0.035 Uiso 1 1 calc R U . . .
C31 C 0.7851(2) 0.4101(2) 0.93882(15) 0.0228(5) Uani 1 1 d . . . . .
C7 C 0.8468(2) 0.7512(2) 0.72452(16) 0.0203(5) Uani 1 1 d . . . . .
H7 H 0.807020 0.697696 0.719459 0.024 Uiso 1 1 calc R U . . .
C9 C 0.8532(3) 0.8477(2) 0.63888(19) 0.0316(6) Uani 1 1 d . . . . .
H9A H 0.889728 0.902699 0.643029 0.047 Uiso 1 1 calc R U . . .
H9B H 0.774215 0.888591 0.628881 0.047 Uiso 1 1 calc R U . . .
H9C H 0.899693 0.813579 0.589883 0.047 Uiso 1 1 calc R U . . .
C3 C 1.0362(2) 0.7316(2) 0.76024(15) 0.0212(5) Uani 1 1 d . . . . .
H3 H 1.001791 0.804980 0.773383 0.025 Uiso 1 1 calc R U . . .
C20 C 1.0076(2) 0.1719(2) 0.69096(16) 0.0206(5) Uani 1 1 d . . . . .
H20 H 1.039524 0.227387 0.701816 0.025 Uiso 1 1 calc R U . . .
C28 C 1.0758(3) 0.1641(2) 0.90087(19) 0.0315(6) Uani 1 1 d . . . . .
H28A H 1.119291 0.206197 0.846803 0.047 Uiso 1 1 calc R U . . .
H28B H 1.030890 0.125437 0.885941 0.047 Uiso 1 1 calc R U . . .
H28C H 1.130494 0.105743 0.936041 0.047 Uiso 1 1 calc R U . . .
C18 C 0.6362(2) 0.2394(3) 0.77762(19) 0.0297(6) Uani 1 1 d . . . . .
H18 H 0.553614 0.253886 0.790977 0.036 Uiso 1 1 calc R U . . .
C10 C 1.2015(2) 0.4071(2) 0.69096(18) 0.0248(5) Uani 1 1 d . . . . .
H10 H 1.142451 0.365360 0.698295 0.030 Uiso 1 1 calc R U . . .
C8 C 0.7731(3) 0.8033(2) 0.8018(2) 0.0302(6) Uani 1 1 d . . . . .
H8A H 0.807371 0.860483 0.805372 0.045 Uiso 1 1 calc R U . . .
H8B H 0.771727 0.741197 0.856593 0.045 Uiso 1 1 calc R U . . .
H8C H 0.693335 0.841332 0.792902 0.045 Uiso 1 1 calc R U . . .
C24 C 0.5705(2) 0.4838(3) 0.63809(18) 0.0292(6) Uani 1 1 d . . . . .
H24A H 0.639665 0.474886 0.590445 0.044 Uiso 1 1 calc R U . . .
H24B H 0.521899 0.564025 0.625030 0.044 Uiso 1 1 calc R U . . .
H24C H 0.525590 0.430459 0.643525 0.044 Uiso 1 1 calc R U . . .
C21 C 1.0802(2) 0.0488(2) 0.72390(18) 0.0275(6) Uani 1 1 d . . . . .
H21A H 1.066295 0.028359 0.788145 0.041 Uiso 1 1 calc R U . . .
H21B H 1.163128 0.044597 0.698998 0.041 Uiso 1 1 calc R U . . .
H21C H 1.057926 -0.005704 0.705743 0.041 Uiso 1 1 calc R U . . .
C25 C 0.5015(2) 0.4777(2) 0.79886(18) 0.0258(5) Uani 1 1 d . . . . .
H25A H 0.453729 0.425199 0.808208 0.039 Uiso 1 1 calc R U . . .
H25B H 0.455173 0.558453 0.782910 0.039 Uiso 1 1 calc R U . . .
H25C H 0.527177 0.463297 0.852966 0.039 Uiso 1 1 calc R U . . .
C22 C 1.0198(2) 0.1974(2) 0.59136(17) 0.0261(5) Uani 1 1 d . . . . .
H22A H 0.988262 0.144051 0.579581 0.039 Uiso 1 1 calc R U . . .
H22B H 1.102368 0.186742 0.562146 0.039 Uiso 1 1 calc R U . . .
H22C H 0.976459 0.277736 0.568892 0.039 Uiso 1 1 calc R U . . .
C11 C 1.2560(3) 0.4428(3) 0.5929(2) 0.0365(7) Uani 1 1 d . . . . .
H11A H 1.194808 0.493096 0.560725 0.055 Uiso 1 1 calc R U . . .
H11B H 1.294751 0.373235 0.571046 0.055 Uiso 1 1 calc R U . . .
H11C H 1.313362 0.485081 0.584228 0.055 Uiso 1 1 calc R U . . .
C16 C 0.8243(3) 0.1045(2) 0.76811(19) 0.0301(6) Uani 1 1 d . . . . .
H16 H 0.870749 0.026390 0.776610 0.036 Uiso 1 1 calc R U . . .
C30 C 0.9356(3) 0.1758(3) 1.04033(18) 0.0370(7) Uani 1 1 d . . . . .
H30A H 0.893707 0.132151 1.027578 0.055 Uiso 1 1 calc R U . . .
H30B H 0.880786 0.226546 1.076939 0.055 Uiso 1 1 calc R U . . .
H30C H 0.996330 0.121362 1.071639 0.055 Uiso 1 1 calc R U . . .
C33 C 0.7019(3) 0.3305(3) 0.97408(19) 0.0356(7) Uani 1 1 d . . . . .
H33A H 0.622102 0.376067 0.992134 0.053 Uiso 1 1 calc R U . . .
H33B H 0.725812 0.268183 1.024691 0.053 Uiso 1 1 calc R U . . .
H33C H 0.705033 0.296528 0.927868 0.053 Uiso 1 1 calc R U . . .
C37 C 0.2027(3) 0.8433(3) 0.5223(2) 0.0371(7) Uani 1 1 d . . . . .
H37A H 0.158825 0.792565 0.570801 0.044 Uiso 1 1 calc R U . . .
H37B H 0.147443 0.906018 0.488682 0.044 Uiso 1 1 calc R U . . .
C32 C 0.7888(3) 0.4571(3) 1.01230(18) 0.0354(7) Uani 1 1 d . . . . .
H32A H 0.837869 0.511502 0.988049 0.053 Uiso 1 1 calc R U . . .
H32B H 0.821243 0.392285 1.058373 0.053 Uiso 1 1 calc R U . . .
H32C H 0.709519 0.497345 1.037276 0.053 Uiso 1 1 calc R U . . .
C42 C 0.5036(3) 0.8068(3) 0.69916(19) 0.0375(7) Uani 1 1 d . . . . .
H42A H 0.588698 0.773364 0.694888 0.045 Uiso 1 1 calc R U . . .
H42B H 0.475590 0.764264 0.672653 0.045 Uiso 1 1 calc R U . . .
C12 C 1.2956(2) 0.3233(3) 0.7410(2) 0.0329(6) Uani 1 1 d . . . . .
H12A H 1.361350 0.357310 0.726004 0.049 Uiso 1 1 calc R U . . .
H12B H 1.322716 0.249450 0.724762 0.049 Uiso 1 1 calc R U . . .
H12C H 1.262973 0.309602 0.804338 0.049 Uiso 1 1 calc R U . . .
C38 C 0.2688(3) 0.8929(3) 0.5572(2) 0.0408(8) Uani 1 1 d . . . . .
H38A H 0.228444 0.975329 0.555989 0.049 Uiso 1 1 calc R U . . .
H38B H 0.274024 0.848936 0.618501 0.049 Uiso 1 1 calc R U . . .
C17 C 0.7036(3) 0.1267(3) 0.7914(2) 0.0357(7) Uani 1 1 d . . . . .
H17 H 0.667882 0.064192 0.816836 0.043 Uiso 1 1 calc R U . . .
C29 C 1.0632(3) 0.3139(3) 0.9736(2) 0.0334(6) Uani 1 1 d . . . . .
H29A H 1.128081 0.256981 0.999207 0.050 Uiso 1 1 calc R U . . .
H29B H 1.012659 0.359430 1.015212 0.050 Uiso 1 1 calc R U . . .
H29C H 1.094113 0.366008 0.918998 0.050 Uiso 1 1 calc R U . . .
C39 C 0.4230(4) 0.9918(3) 0.7183(2) 0.0489(9) Uani 1 1 d . . . . .
H39A H 0.362194 1.060919 0.695997 0.059 Uiso 1 1 calc R U . . .
H39B H 0.480106 1.018027 0.732341 0.059 Uiso 1 1 calc R U . . .
C41 C 0.4408(5) 0.7969(4) 0.7944(3) 0.0690(14) Uani 1 1 d . . . . .
H41A H 0.392511 0.741168 0.813671 0.083 Uiso 1 1 calc R U . . .
H41B H 0.497605 0.769810 0.832691 0.083 Uiso 1 1 calc R U . . .
C40 C 0.3690(5) 0.9107(4) 0.7985(2) 0.0778(17) Uani 1 1 d . . . . .
H40 H 0.301868 0.930988 0.842259 0.093 Uiso 1 1 calc R U . . .
C35 C 0.3974(4) 0.8125(5) 0.4469(4) 0.092(2) Uani 1 1 d . . . . .
H35 H 0.465957 0.792717 0.404094 0.110 Uiso 1 1 calc R U . . .
C36 C 0.2953(4) 0.7755(6) 0.4646(4) 0.097(2) Uani 1 1 d . . . . .
H36 H 0.287671 0.717853 0.443411 0.117 Uiso 1 1 calc R U . . .
Na1 Na 0.500000 1.000000 0.500000 0.0228(3) Uiso 1 2 d S . P . .
C44 C 0.4241(5) 0.0522(5) 0.9578(4) 0.0825(15) Uiso 1 1 d . . . . .
C45 C 0.4970(7) -0.0497(7) 0.9241(5) 0.114(2) Uiso 1 1 d . . . . .
C43 C 0.4677(8) 0.1058(8) 1.0048(6) 0.137(3) Uiso 1 1 d . . . . .

loop_
_atom_site_aniso_label
_atom_site_aniso_U_11
_atom_site_aniso_U_22
_atom_site_aniso_U_33
_atom_site_aniso_U_23
_atom_site_aniso_U_13
_atom_site_aniso_U_12
Co1 0.01105(15) 0.01366(15) 0.00977(14) -0.00268(10) -0.00126(10) -0.00281(11)
N2 0.0150(9) 0.0161(9) 0.0119(8) -0.0030(7) -0.0015(7) -0.0071(7)
N3 0.0192(10) 0.0160(9) 0.0131(8) -0.0011(7) -0.0048(7) -0.0069(8)
N5 0.0196(10) 0.0224(10) 0.0160(9) -0.0040(8) -0.0025(7) -0.0047(8)
N1 0.0148(9) 0.0141(9) 0.0105(8) -0.0021(7) -0.0040(6) -0.0060(7)
N4 0.0131(12) 0.0185(13) 0.0118(11) -0.0014(10) -0.0015(9) -0.0063(10)
O1 0.0292(11) 0.0541(14) 0.0513(13) -0.0359(12) 0.0088(9) -0.0200(10)
N6 0.0136(9) 0.0232(11) 0.0251(10) -0.0105(9) -0.0013(8) -0.0030(8)
O2 0.0685(16) 0.0275(11) 0.0248(10) -0.0067(8) -0.0014(10) -0.0098(11)
C6 0.0190(11) 0.0204(11) 0.0161(10) -0.0044(9) -0.0026(8) -0.0091(9)
C1 0.0183(11) 0.0160(10) 0.0086(9) -0.0012(8) -0.0005(7) -0.0083(9)
C26 0.0246(12) 0.0173(11) 0.0146(10) -0.0022(8) -0.0048(8) -0.0099(9)
C13 0.0125(10) 0.0139(10) 0.0110(9) -0.0038(8) -0.0011(7) -0.0023(8)
C19 0.0201(12) 0.0228(12) 0.0202(11) -0.0083(9) 0.0007(9) -0.0104(10)
N7 0.0258(12) 0.0253(12) 0.0351(13) -0.0033(10) -0.0117(10) 0.0021(9)
C2 0.0217(11) 0.0178(11) 0.0116(9) -0.0021(8) -0.0024(8) -0.0084(9)
C14 0.0183(11) 0.0188(11) 0.0121(9) -0.0047(8) 0.0004(8) -0.0089(9)
C15 0.0205(12) 0.0187(11) 0.0194(11) -0.0064(9) 0.0024(9) -0.0097(9)
C23 0.0159(11) 0.0243(12) 0.0238(11) -0.0087(9) -0.0028(9) -0.0077(9)
C5 0.0219(12) 0.0275(13) 0.0218(11) -0.0038(10) -0.0085(9) -0.0115(10)
C4 0.0328(14) 0.0276(13) 0.0177(11) -0.0038(9) -0.0076(10) -0.0188(11)
C27 0.0352(14) 0.0222(12) 0.0160(11) 0.0022(9) -0.0114(10) -0.0081(11)
C34 0.0217(12) 0.0275(13) 0.0170(11) -0.0069(9) 0.0005(9) -0.0053(10)
C31 0.0264(13) 0.0270(13) 0.0139(10) -0.0045(9) 0.0000(9) -0.0100(10)
C7 0.0225(12) 0.0146(11) 0.0231(11) -0.0057(9) -0.0040(9) -0.0042(9)
C9 0.0355(15) 0.0226(13) 0.0308(14) 0.0040(11) -0.0131(12) -0.0059(12)
C3 0.0328(13) 0.0185(11) 0.0165(10) -0.0045(9) -0.0047(9) -0.0126(10)
C20 0.0200(12) 0.0176(11) 0.0238(12) -0.0086(9) 0.0013(9) -0.0063(9)
C28 0.0401(16) 0.0231(13) 0.0268(13) -0.0005(11) -0.0154(12) -0.0014(12)
C18 0.0204(13) 0.0316(14) 0.0392(15) -0.0136(12) 0.0057(11) -0.0158(11)
C10 0.0161(11) 0.0264(13) 0.0373(14) -0.0155(11) -0.0049(10) -0.0058(10)
C8 0.0282(14) 0.0251(13) 0.0388(15) -0.0185(12) 0.0023(11) -0.0070(11)
C24 0.0272(14) 0.0383(16) 0.0263(13) -0.0081(11) -0.0076(10) -0.0122(12)
C21 0.0280(14) 0.0218(13) 0.0277(13) -0.0081(10) -0.0029(10) -0.0012(11)
C25 0.0179(12) 0.0325(14) 0.0291(13) -0.0114(11) -0.0024(10) -0.0082(10)
C22 0.0268(13) 0.0259(13) 0.0213(12) -0.0071(10) 0.0045(10) -0.0092(11)
C11 0.0279(15) 0.055(2) 0.0330(15) -0.0269(14) -0.0050(12) -0.0043(14)
C16 0.0300(14) 0.0177(12) 0.0383(15) -0.0094(11) 0.0072(11) -0.0116(11)
C30 0.056(2) 0.0311(15) 0.0183(12) 0.0059(11) -0.0108(12) -0.0142(14)
C33 0.0335(16) 0.0389(17) 0.0281(14) -0.0007(12) 0.0039(11) -0.0188(13)
C37 0.0356(16) 0.0484(19) 0.0312(15) -0.0061(13) -0.0054(12) -0.0217(14)
C32 0.0458(18) 0.0411(17) 0.0191(12) -0.0138(12) -0.0065(12) -0.0057(14)
C42 0.0462(18) 0.0317(16) 0.0252(14) -0.0081(12) -0.0012(12) -0.0035(13)
C12 0.0215(13) 0.0296(15) 0.0470(17) -0.0124(13) -0.0082(12) -0.0027(11)
C38 0.0340(16) 0.062(2) 0.0343(16) -0.0239(15) 0.0074(12) -0.0241(16)
C17 0.0330(15) 0.0254(14) 0.0475(17) -0.0120(13) 0.0102(13) -0.0200(12)
C29 0.0402(17) 0.0352(16) 0.0296(14) -0.0052(12) -0.0196(12) -0.0085(13)
C39 0.077(3) 0.0299(17) 0.0406(18) -0.0153(14) -0.0246(18) 0.0017(17)
C41 0.100(4) 0.051(2) 0.042(2) -0.0223(18) 0.033(2) -0.036(2)
C40 0.102(4) 0.051(2) 0.0245(17) -0.0057(16) 0.0024(19) 0.031(2)
C35 0.040(2) 0.150(5) 0.137(5) -0.128(4) 0.026(3) -0.038(3)
C36 0.069(3) 0.148(5) 0.127(5) -0.114(4) 0.036(3) -0.065(3)

loop_
_atom_type_symbol
_atom_type_description
_atom_type_scat_dispersion_real
_atom_type_scat_dispersion_imag
_atom_type_scat_source
C C 0.0033 0.0016 'International Tables Vol C Tables 4.2.6.8 and 6.1.1.4'
H H 0.0000 0.0000 'International Tables Vol C Tables 4.2.6.8 and 6.1.1.4'
Co Co 0.3494 0.9721 'International Tables Vol C Tables 4.2.6.8 and 6.1.1.4'
N N 0.0061 0.0033 'International Tables Vol C Tables 4.2.6.8 and 6.1.1.4'
Na Na 0.0362 0.0249 'International Tables Vol C Tables 4.2.6.8 and 6.1.1.4'
O O 0.0106 0.0060 'International Tables Vol C Tables 4.2.6.8 and 6.1.1.4'

loop_
_geom_angle_atom_site_label_1
_geom_angle_atom_site_label_2
_geom_angle_atom_site_label_3
_geom_angle
_geom_angle_site_symmetry_1
_geom_angle_site_symmetry_3
_geom_angle_publ_flag
N2 Co1 C13 32.94(7) . . ?
N5 Co1 N2 109.51(8) . . ?
N5 Co1 N1 109.86(8) . . ?
N5 Co1 C13 114.73(8) . . ?
N1 Co1 N2 65.77(7) . . ?
N1 Co1 C13 32.86(7) . . ?
N4 Co1 N2 117.11(6) . . ?
N4 Co1 N5 124.21(6) . . ?
N4 Co1 N1 115.96(6) . . ?
N4 Co1 C13 121.05(5) . . ?
C13 N2 Co1 90.95(13) . . ?
C13 N2 C14 123.94(18) . . ?
C14 N2 Co1 145.07(15) . . ?
C26 N3 C13 138.8(2) . . ?
N6 N5 Co1 143.30(18) . . ?
C1 N1 Co1 142.52(14) . . ?
C13 N1 Co1 91.78(13) . . ?
C13 N1 C1 125.44(18) . . ?
Co1 N4 Co1 180.0 . 2_766 ?
C38 O1 Na1 120.06(18) . . ?
C35 O1 C38 108.6(3) . . ?
C35 O1 Na1 130.7(2) . . ?
N7 N6 N5 177.3(3) . . ?
C42 O2 C39 108.8(2) . . ?
C42 O2 Na1 124.15(18) . . ?
C39 O2 Na1 126.26(19) . . ?
C1 C6 C10 121.2(2) . . ?
C5 C6 C1 119.0(2) . . ?
C5 C6 C10 119.4(2) . . ?
C6 C1 N1 120.8(2) . . ?
C6 C1 C2 120.1(2) . . ?
C2 C1 N1 118.8(2) . . ?
N3 C26 C27 113.2(2) . . ?
N3 C26 C31 124.6(2) . . ?
C31 C26 C27 122.2(2) . . ?
N2 C13 Co1 56.10(11) . . ?
N2 C13 N3 124.5(2) . . ?
N3 C13 Co1 169.22(16) . . ?
N1 C13 Co1 55.37(11) . . ?
N1 C13 N2 111.40(18) . . ?
N1 C13 N3 123.3(2) . . ?
C14 C19 C23 121.8(2) . . ?
C18 C19 C14 118.3(2) . . ?
C18 C19 C23 119.7(2) . . ?
N6 N7 Na1 135.9(2) . . ?
C1 C2 C7 122.1(2) . . ?
C3 C2 C1 118.5(2) . . ?
C3 C2 C7 119.2(2) . . ?
C19 C14 N2 119.3(2) . . ?
C15 C14 N2 120.2(2) . . ?
C15 C14 C19 120.3(2) . . ?
C14 C15 C20 120.2(2) . . ?
C16 C15 C14 118.6(2) . . ?
C16 C15 C20 120.7(2) . . ?
C19 C23 H23 107.7 . . ?
C19 C23 C24 110.1(2) . . ?
C19 C23 C25 112.9(2) . . ?
C24 C23 H23 107.7 . . ?
C24 C23 C25 110.4(2) . . ?
C25 C23 H23 107.7 . . ?
C6 C5 H5 119.3 . . ?
C4 C5 C6 121.4(2) . . ?
C4 C5 H5 119.3 . . ?
C5 C4 H4 120.3 . . ?
C3 C4 C5 119.5(2) . . ?
C3 C4 H4 120.3 . . ?
C28 C27 C26 109.2(2) . . ?
C28 C27 C30 105.9(2) . . ?
C28 C27 C29 109.0(2) . . ?
C30 C27 C26 115.6(2) . . ?
C30 C27 C29 109.5(2) . . ?
C29 C27 C26 107.5(2) . . ?
H34A C34 H34B 109.5 . . ?
H34A C34 H34C 109.5 . . ?
H34B C34 H34C 109.5 . . ?
C31 C34 H34A 109.5 . . ?
C31 C34 H34B 109.5 . . ?
C31 C34 H34C 109.5 . . ?
C34 C31 C26 110.60(19) . . ?
C34 C31 C33 107.7(2) . . ?
C34 C31 C32 106.0(2) . . ?
C33 C31 C26 109.1(2) . . ?
C32 C31 C26 112.9(2) . . ?
C32 C31 C33 110.4(2) . . ?
C2 C7 H7 108.0 . . ?
C2 C7 C9 109.7(2) . . ?
C2 C7 C8 112.8(2) . . ?
C9 C7 H7 108.0 . . ?
C9 C7 C8 110.1(2) . . ?
C8 C7 H7 108.0 . . ?
C7 C9 H9A 109.5 . . ?
C7 C9 H9B 109.5 . . ?
C7 C9 H9C 109.5 . . ?
H9A C9 H9B 109.5 . . ?
H9A C9 H9C 109.5 . . ?
H9B C9 H9C 109.5 . . ?
C2 C3 H3 119.3 . . ?
C4 C3 C2 121.5(2) . . ?
C4 C3 H3 119.3 . . ?
C15 C20 H20 108.4 . . ?
C15 C20 C21 115.3(2) . . ?
C15 C20 C22 107.4(2) . . ?
C21 C20 H20 108.4 . . ?
C21 C20 C22 108.7(2) . . ?
C22 C20 H20 108.4 . . ?
C27 C28 H28A 109.5 . . ?
C27 C28 H28B 109.5 . . ?
C27 C28 H28C 109.5 . . ?
H28A C28 H28B 109.5 . . ?
H28A C28 H28C 109.5 . . ?
H28B C28 H28C 109.5 . . ?
C19 C18 H18 119.2 . . ?
C17 C18 C19 121.6(2) . . ?
C17 C18 H18 119.2 . . ?
C6 C10 H10 108.2 . . ?
C6 C10 C11 108.5(2) . . ?
C6 C10 C12 113.8(2) . . ?
C11 C10 H10 108.2 . . ?
C12 C10 H10 108.2 . . ?
C12 C10 C11 109.8(2) . . ?
C7 C8 H8A 109.5 . . ?
C7 C8 H8B 109.5 . . ?
C7 C8 H8C 109.5 . . ?
H8A C8 H8B 109.5 . . ?
H8A C8 H8C 109.5 . . ?
H8B C8 H8C 109.5 . . ?
C23 C24 H24A 109.5 . . ?
C23 C24 H24B 109.5 . . ?
C23 C24 H24C 109.5 . . ?
H24A C24 H24B 109.5 . . ?
H24A C24 H24C 109.5 . . ?
H24B C24 H24C 109.5 . . ?
C20 C21 H21A 109.5 . . ?
C20 C21 H21B 109.5 . . ?
C20 C21 H21C 109.5 . . ?
H21A C21 H21B 109.5 . . ?
H21A C21 H21C 109.5 . . ?
H21B C21 H21C 109.5 . . ?
C23 C25 H25A 109.5 . . ?
C23 C25 H25B 109.5 . . ?
C23 C25 H25C 109.5 . . ?
H25A C25 H25B 109.5 . . ?
H25A C25 H25C 109.5 . . ?
H25B C25 H25C 109.5 . . ?
C20 C22 H22A 109.5 . . ?
C20 C22 H22B 109.5 . . ?
C20 C22 H22C 109.5 . . ?
H22A C22 H22B 109.5 . . ?
H22A C22 H22C 109.5 . . ?
H22B C22 H22C 109.5 . . ?
C10 C11 H11A 109.5 . . ?
C10 C11 H11B 109.5 . . ?
C10 C11 H11C 109.5 . . ?
H11A C11 H11B 109.5 . . ?
H11A C11 H11C 109.5 . . ?
H11B C11 H11C 109.5 . . ?
C15 C16 H16 119.5 . . ?
C17 C16 C15 121.1(3) . . ?
C17 C16 H16 119.5 . . ?
C27 C30 H30A 109.5 . . ?
C27 C30 H30B 109.5 . . ?
C27 C30 H30C 109.5 . . ?
H30A C30 H30B 109.5 . . ?
H30A C30 H30C 109.5 . . ?
H30B C30 H30C 109.5 . . ?
C31 C33 H33A 109.5 . . ?
C31 C33 H33B 109.5 . . ?
C31 C33 H33C 109.5 . . ?
H33A C33 H33B 109.5 . . ?
H33A C33 H33C 109.5 . . ?
H33B C33 H33C 109.5 . . ?
H37A C37 H37B 109.0 . . ?
C38 C37 H37A 111.0 . . ?
C38 C37 H37B 111.0 . . ?
C36 C37 H37A 111.0 . . ?
C36 C37 H37B 111.0 . . ?
C36 C37 C38 103.8(3) . . ?
C31 C32 H32A 109.5 . . ?
C31 C32 H32B 109.5 . . ?
C31 C32 H32C 109.5 . . ?
H32A C32 H32B 109.5 . . ?
H32A C32 H32C 109.5 . . ?
H32B C32 H32C 109.5 . . ?
O2 C42 H42A 110.3 . . ?
O2 C42 H42B 110.3 . . ?
O2 C42 C41 107.1(3) . . ?
H42A C42 H42B 108.5 . . ?
C41 C42 H42A 110.3 . . ?
C41 C42 H42B 110.3 . . ?
C10 C12 H12A 109.5 . . ?
C10 C12 H12B 109.5 . . ?
C10 C12 H12C 109.5 . . ?
H12A C12 H12B 109.5 . . ?
H12A C12 H12C 109.5 . . ?
H12B C12 H12C 109.5 . . ?
O1 C38 C37 107.2(2) . . ?
O1 C38 H38A 110.3 . . ?
O1 C38 H38B 110.3 . . ?
C37 C38 H38A 110.3 . . ?
C37 C38 H38B 110.3 . . ?
H38A C38 H38B 108.5 . . ?
C18 C17 C16 119.7(2) . . ?
C18 C17 H17 120.2 . . ?
C16 C17 H17 120.2 . . ?
C27 C29 H29A 109.5 . . ?
C27 C29 H29B 109.5 . . ?
C27 C29 H29C 109.5 . . ?
H29A C29 H29B 109.5 . . ?
H29A C29 H29C 109.5 . . ?
H29B C29 H29C 109.5 . . ?
O2 C39 H39A 110.6 . . ?
O2 C39 H39B 110.6 . . ?
O2 C39 C40 105.7(3) . . ?
H39A C39 H39B 108.7 . . ?
C40 C39 H39A 110.6 . . ?
C40 C39 H39B 110.6 . . ?
C42 C41 H41A 110.5 . . ?
C42 C41 H41B 110.5 . . ?
H41A C41 H41B 108.7 . . ?
C40 C41 C42 106.1(3) . . ?
C40 C41 H41A 110.5 . . ?
C40 C41 H41B 110.5 . . ?
C39 C40 H40 127.5 . . ?
C41 C40 C39 105.0(3) . . ?
C41 C40 H40 127.5 . . ?
O1 C35 H35 125.0 . . ?
O1 C35 C36 110.0(3) . . ?
C36 C35 H35 125.0 . . ?
C37 C36 H36 126.3 . . ?
C35 C36 C37 107.4(3) . . ?
C35 C36 H36 126.3 . . ?
O1 Na1 O1 180.0 . 2_676 ?
O1 Na1 N7 94.49(8) . 2_676 ?
O1 Na1 N7 85.51(8) 2_676 2_676 ?
O1 Na1 N7 85.50(8) . . ?
O1 Na1 N7 94.50(8) 2_676 . ?
O2 Na1 O1 90.17(9) . 2_676 ?
O2 Na1 O1 90.17(9) 2_676 . ?
O2 Na1 O1 89.83(9) . . ?
O2 Na1 O1 89.83(9) 2_676 2_676 ?
O2 Na1 O2 180.0 . 2_676 ?
O2 Na1 N7 89.41(8) 2_676 2_676 ?
O2 Na1 N7 90.59(8) 2_676 . ?
O2 Na1 N7 89.41(8) . . ?
O2 Na1 N7 90.59(8) . 2_676 ?
N7 Na1 N7 180.0 2_676 . ?
C45 C44 C43 39.1(4) . 2_657 ?
C45 C44 C43 122.5(6) . . ?
C43 C44 C43 93.2(6) . 2_657 ?
C43 C45 C44 93.9(7) 2_657 . ?
C44 C43 C44 86.8(6) . 2_657 ?
C45 C43 C44 47.1(5) 2_657 2_657 ?
C45 C43 C44 122.5(9) 2_657 . ?

loop_
_geom_bond_atom_site_label_1
_geom_bond_atom_site_label_2
_geom_bond_distance
_geom_bond_site_symmetry_2
_geom_bond_publ_flag
Co1 N2 2.0409(18) . ?
Co1 N5 1.935(2) . ?
Co1 N1 2.0237(18) . ?
Co1 N4 1.6781(3) . ?
Co1 C13 2.458(2) . ?
N2 C13 1.337(3) . ?
N2 C14 1.415(3) . ?
N3 C26 1.271(3) . ?
N3 C13 1.376(3) . ?
N5 N6 1.169(3) . ?
N1 C1 1.414(3) . ?
N1 C13 1.334(3) . ?
O1 C38 1.422(3) . ?
O1 C35 1.415(4) . ?
O1 Na1 2.393(2) . ?
N6 N7 1.165(3) . ?
O2 C42 1.414(4) . ?
O2 C39 1.420(4) . ?
O2 Na1 2.381(2) . ?
C6 C1 1.407(3) . ?
C6 C5 1.389(3) . ?
C6 C10 1.518(3) . ?
C1 C2 1.409(3) . ?
C26 C27 1.558(3) . ?
C26 C31 1.540(4) . ?
C19 C14 1.410(3) . ?
C19 C23 1.511(4) . ?
C19 C18 1.398(3) . ?
N7 Na1 2.471(2) . ?
C2 C7 1.516(3) . ?
C2 C3 1.399(3) . ?
C14 C15 1.409(3) . ?
C15 C20 1.514(3) . ?
C15 C16 1.394(3) . ?
C23 H23 1.0000 . ?
C23 C24 1.531(4) . ?
C23 C25 1.534(3) . ?
C5 H5 0.9500 . ?
C5 C4 1.382(4) . ?
C4 H4 0.9500 . ?
C4 C3 1.377(4) . ?
C27 C28 1.534(4) . ?
C27 C30 1.537(4) . ?
C27 C29 1.543(4) . ?
C34 H34A 0.9800 . ?
C34 H34B 0.9800 . ?
C34 H34C 0.9800 . ?
C34 C31 1.525(4) . ?
C31 C33 1.540(4) . ?
C31 C32 1.538(4) . ?
C7 H7 1.0000 . ?
C7 C9 1.530(3) . ?
C7 C8 1.535(4) . ?
C9 H9A 0.9800 . ?
C9 H9B 0.9800 . ?
C9 H9C 0.9800 . ?
C3 H3 0.9500 . ?
C20 H20 1.0000 . ?
C20 C21 1.523(4) . ?
C20 C22 1.538(4) . ?
C28 H28A 0.9800 . ?
C28 H28B 0.9800 . ?
C28 H28C 0.9800 . ?
C18 H18 0.9500 . ?
C18 C17 1.371(4) . ?
C10 H10 1.0000 . ?
C10 C11 1.531(4) . ?
C10 C12 1.531(4) . ?
C8 H8A 0.9800 . ?
C8 H8B 0.9800 . ?
C8 H8C 0.9800 . ?
C24 H24A 0.9800 . ?
C24 H24B 0.9800 . ?
C24 H24C 0.9800 . ?
C21 H21A 0.9800 . ?
C21 H21B 0.9800 . ?
C21 H21C 0.9800 . ?
C25 H25A 0.9800 . ?
C25 H25B 0.9800 . ?
C25 H25C 0.9800 . ?
C22 H22A 0.9800 . ?
C22 H22B 0.9800 . ?
C22 H22C 0.9800 . ?
C11 H11A 0.9800 . ?
C11 H11B 0.9800 . ?
C11 H11C 0.9800 . ?
C16 H16 0.9500 . ?
C16 C17 1.388(4) . ?
C30 H30A 0.9800 . ?
C30 H30B 0.9800 . ?
C30 H30C 0.9800 . ?
C33 H33A 0.9800 . ?
C33 H33B 0.9800 . ?
C33 H33C 0.9800 . ?
C37 H37A 0.9900 . ?
C37 H37B 0.9900 . ?
C37 C38 1.509(4) . ?
C37 C36 1.481(5) . ?
C32 H32A 0.9800 . ?
C32 H32B 0.9800 . ?
C32 H32C 0.9800 . ?
C42 H42A 0.9900 . ?
C42 H42B 0.9900 . ?
C42 C41 1.516(4) . ?
C12 H12A 0.9800 . ?
C12 H12B 0.9800 . ?
C12 H12C 0.9800 . ?
C38 H38A 0.9900 . ?
C38 H38B 0.9900 . ?
C17 H17 0.9500 . ?
C29 H29A 0.9800 . ?
C29 H29B 0.9800 . ?
C29 H29C 0.9800 . ?
C39 H39A 0.9900 . ?
C39 H39B 0.9900 . ?
C39 C40 1.511(6) . ?
C41 H41A 0.9900 . ?
C41 H41B 0.9900 . ?
C41 C40 1.428(6) . ?
C40 H40 0.9500 . ?
C35 H35 0.9500 . ?
C35 C36 1.416(6) . ?
C36 H36 0.9500 . ?
C44 C45 1.478(9) . ?
C44 C43 1.489(10) . ?
C44 C43 2.014(11) 2_657 ?
C45 C43 1.272(10) 2_657 ?

loop_
_geom_torsion_atom_site_label_1
_geom_torsion_atom_site_label_2
_geom_torsion_atom_site_label_3
_geom_torsion_atom_site_label_4
_geom_torsion
_geom_torsion_site_symmetry_1
_geom_torsion_site_symmetry_2
_geom_torsion_site_symmetry_3
_geom_torsion_site_symmetry_4
_geom_torsion_publ_flag
Co1 N2 C13 N3 -167.0(2) . . . . ?
Co1 N2 C13 N1 2.97(18) . . . . ?
Co1 N2 C14 C19 -72.2(3) . . . . ?
Co1 N2 C14 C15 102.9(3) . . . . ?
Co1 N1 C1 C6 -98.8(3) . . . . ?
Co1 N1 C1 C2 75.2(3) . . . . ?
Co1 N1 C13 N2 -2.99(18) . . . . ?
Co1 N1 C13 N3 167.09(19) . . . . ?
N2 C14 C15 C20 -10.5(3) . . . . ?
N2 C14 C15 C16 177.7(2) . . . . ?
N3 C26 C27 C28 -26.8(3) . . . . ?
N3 C26 C27 C30 -146.0(2) . . . . ?
N3 C26 C27 C29 91.4(3) . . . . ?
N3 C26 C31 C34 -12.9(3) . . . . ?
N3 C26 C31 C33 105.4(3) . . . . ?
N3 C26 C31 C32 -131.5(3) . . . . ?
N1 C1 C2 C7 -1.1(3) . . . . ?
N1 C1 C2 C3 -176.64(19) . . . . ?
O1 C35 C36 C37 10.8(8) . . . . ?
O2 C42 C41 C40 8.1(5) . . . . ?
O2 C39 C40 C41 27.7(5) . . . . ?
C6 C1 C2 C7 172.9(2) . . . . ?
C6 C1 C2 C3 -2.6(3) . . . . ?
C6 C5 C4 C3 -0.6(4) . . . . ?
C1 N1 C13 Co1 -175.2(2) . . . . ?
C1 N1 C13 N2 -178.2(2) . . . . ?
C1 N1 C13 N3 -8.1(3) . . . . ?
C1 C6 C5 C4 -0.5(4) . . . . ?
C1 C6 C10 C11 89.7(3) . . . . ?
C1 C6 C10 C12 -147.8(2) . . . . ?
C1 C2 C7 C9 -102.4(3) . . . . ?
C1 C2 C7 C8 134.4(2) . . . . ?
C1 C2 C3 C4 1.5(3) . . . . ?
C26 N3 C13 Co1 179.1(7) . . . . ?
C26 N3 C13 N2 -91.5(4) . . . . ?
C26 N3 C13 N1 99.8(3) . . . . ?
C13 N2 C14 C19 111.0(3) . . . . ?
C13 N2 C14 C15 -73.9(3) . . . . ?
C13 N3 C26 C27 -176.1(3) . . . . ?
C13 N3 C26 C31 1.9(4) . . . . ?
C13 N1 C1 C6 73.3(3) . . . . ?
C13 N1 C1 C2 -112.7(2) . . . . ?
C19 C14 C15 C20 164.6(2) . . . . ?
C19 C14 C15 C16 -7.2(4) . . . . ?
C19 C18 C17 C16 -3.2(5) . . . . ?
C14 N2 C13 Co1 178.2(2) . . . . ?
C14 N2 C13 N3 11.2(3) . . . . ?
C14 N2 C13 N1 -178.9(2) . . . . ?
C14 C19 C23 C24 98.8(3) . . . . ?
C14 C19 C23 C25 -137.3(2) . . . . ?
C14 C19 C18 C17 -0.2(4) . . . . ?
C14 C15 C20 C21 163.3(2) . . . . ?
C14 C15 C20 C22 -75.4(3) . . . . ?
C14 C15 C16 C17 3.8(4) . . . . ?
C15 C16 C17 C18 1.3(5) . . . . ?
C23 C19 C14 N2 4.6(3) . . . . ?
C23 C19 C14 C15 -170.6(2) . . . . ?
C23 C19 C18 C17 175.9(3) . . . . ?
C5 C6 C1 N1 176.0(2) . . . . ?
C5 C6 C1 C2 2.1(3) . . . . ?
C5 C6 C10 C11 -82.9(3) . . . . ?
C5 C6 C10 C12 39.6(3) . . . . ?
C5 C4 C3 C2 0.0(4) . . . . ?
C27 C26 C31 C34 164.9(2) . . . . ?
C27 C26 C31 C33 -76.8(3) . . . . ?
C27 C26 C31 C32 46.3(3) . . . . ?
C31 C26 C27 C28 155.2(2) . . . . ?
C31 C26 C27 C30 36.0(3) . . . . ?
C31 C26 C27 C29 -86.6(3) . . . . ?
C7 C2 C3 C4 -174.1(2) . . . . ?
C3 C2 C7 C9 73.0(3) . . . . ?
C3 C2 C7 C8 -50.1(3) . . . . ?
C20 C15 C16 C17 -168.0(3) . . . . ?
C18 C19 C14 N2 -179.4(2) . . . . ?
C18 C19 C14 C15 5.4(4) . . . . ?
C18 C19 C23 C24 -77.1(3) . . . . ?
C18 C19 C23 C25 46.7(3) . . . . ?
C10 C6 C1 N1 3.4(3) . . . . ?
C10 C6 C1 C2 -170.5(2) . . . . ?
C10 C6 C5 C4 172.2(2) . . . . ?
C16 C15 C20 C21 -25.1(4) . . . . ?
C16 C15 C20 C22 96.3(3) . . . . ?
C42 O2 C39 C40 -23.0(4) . . . . ?
C42 C41 C40 C39 -21.4(6) . . . . ?
C38 O1 C35 C36 0.1(7) . . . . ?
C38 C37 C36 C35 -16.6(6) . . . . ?
C39 O2 C42 C41 9.8(4) . . . . ?
C35 O1 C38 C37 -10.8(5) . . . . ?
C36 C37 C38 O1 16.7(5) . . . . ?
Na1 O1 C38 C37 160.9(2) . . . . ?
Na1 O1 C35 C36 -170.3(4) . . . . ?
Na1 O2 C42 C41 -160.4(3) . . . . ?
Na1 O2 C39 C40 146.9(3) . . . . ?
C45 C44 C43 C44 -27.5(6) . . . 2_657 ?
C45 C44 C43 C45 -60.0(13) . . . 2_657 ?
C43 C44 C45 C43 47.1(11) . . . 2_657 ?
C43 C44 C43 C44 -0.001(1) 2_657 . . 2_657 ?
C43 C44 C43 C45 -32.5(8) 2_657 . . 2_657 ?
